data_7122241
loop_
_publ_author_name
'Das, Kalicharan'
'Mondal, Avijit'
'Srimani, Dipankar'

_publ_section_title
;
 Phosphine free Mn-complex catalysed dehydrogenative C-C and C-heteroatom
 bond formation: a sustainable approach to synthesize quinoxaline,
 pyrazine, benzothiazole and quinoline derivatives.
;
_journal_issue 75
_journal_name_full 'Chemical communications (Cambridge, England)'
_journal_page_first 10582
_journal_page_last 10585
_journal_paper_doi 10.1039/c8cc05877f
_journal_volume 54
_journal_year 2018
_chemical_formula_sum 'C18 H18 Br Mn N2 O3 S'
_chemical_formula_weight 477.25
_space_group_IT_number 61
_space_group_name_Hall '-P 2ac 2ab'
_space_group_name_H-M_alt 'P b c a'
_symmetry_cell_setting orthorhombic
_symmetry_space_group_name_Hall '-P 2ac 2ab'
_symmetry_space_group_name_H-M 'P b c a'
_atom_sites_solution_hydrogens geom
_atom_sites_solution_primary direct
_atom_sites_solution_secondary difmap
_audit_creation_method SHELXL-97
_audit_update_record
;
2018-07-11 deposited with the CCDC.
2018-08-23 downloaded from the CCDC.
;
_cell_angle_alpha 90.00
_cell_angle_beta 90.00
_cell_angle_gamma 90.00
_cell_formula_units_Z 8
_cell_length_a 16.5242(15)
_cell_length_b 9.5030(8)
_cell_length_c 26.035(3)
_cell_measurement_reflns_used 2262
_cell_measurement_temperature 293(2)
_cell_measurement_theta_max 25.6300
_cell_measurement_theta_min 3.6090
_cell_volume 4088.3(7)
_computing_structure_refinement 'SHELXL-97 (Sheldrick, 1997)'
_computing_structure_solution 'SHELXS-97 (Sheldrick, 1990)'
_diffrn_ambient_temperature 293(2)
_diffrn_measured_fraction_theta_full 0.999
_diffrn_measured_fraction_theta_max 0.999
_diffrn_measurement_device_type 'SuperNova, Single source at offset, Eos'
_diffrn_radiation_monochromator graphite
_diffrn_radiation_source 'fine-focus sealed tube'
_diffrn_radiation_type MoK\a
_diffrn_radiation_wavelength 0.71073
_diffrn_reflns_av_R_equivalents 0.0454
_diffrn_reflns_av_sigmaI/netI 0.0752
_diffrn_reflns_limit_h_max 14
_diffrn_reflns_limit_h_min -19
_diffrn_reflns_limit_k_max 10
_diffrn_reflns_limit_k_min -11
_diffrn_reflns_limit_l_max 30
_diffrn_reflns_limit_l_min -25
_diffrn_reflns_number 9731
_diffrn_reflns_theta_full 25.00
_diffrn_reflns_theta_max 25.00
_diffrn_reflns_theta_min 2.92
_exptl_absorpt_coefficient_mu 2.721
_exptl_crystal_colour reddish
_exptl_crystal_density_diffrn 1.551
_exptl_crystal_density_method 'not measured'
_exptl_crystal_description dumble
_exptl_crystal_F_000 1920
_exptl_crystal_size_max 0.34
_exptl_crystal_size_mid 0.31
_exptl_crystal_size_min 0.29
_refine_diff_density_max 0.473
_refine_diff_density_min -0.530
_refine_diff_density_rms 0.106
_refine_ls_extinction_method none
_refine_ls_goodness_of_fit_ref 0.956
_refine_ls_hydrogen_treatment mixed
_refine_ls_matrix_type full
_refine_ls_number_parameters 235
_refine_ls_number_reflns 3597
_refine_ls_number_restraints 0
_refine_ls_restrained_S_all 0.956
_refine_ls_R_factor_all 0.0816
_refine_ls_R_factor_gt 0.0448
_refine_ls_shift/su_max 0.000
_refine_ls_shift/su_mean 0.000
_refine_ls_structure_factor_coef Fsqd
_refine_ls_weighting_details 'calc w=1/[\s^2^(Fo^2^)+(0.0813P)^2^+0.0000P] where P=(Fo^2^+2Fc^2^)/3'
_refine_ls_weighting_scheme calc
_refine_ls_wR_factor_gt 0.1273
_refine_ls_wR_factor_ref 0.1531
_reflns_number_gt 2444
_reflns_number_total 3597
_reflns_threshold_expression >2sigma(I)
_cod_data_source_file c8cc05877f2.cif
_cod_data_source_block exp_5503
_cod_depositor_comments 'Adding full bibliography for 7122241.cif.'
_cod_original_cell_volume 4088.2(7)
_cod_database_code 7122241

loop_
_symmetry_equiv_pos_as_xyz
'x, y, z'
'-x+1/2, -y, z+1/2'
'-x, y+1/2, -z+1/2'
'x+1/2, -y+1/2, -z'
'-x, -y, -z'
'x-1/2, y, -z-1/2'
'x, -y-1/2, z-1/2'
'-x-1/2, y-1/2, z'

loop_
_atom_site_label
_atom_site_type_symbol
_atom_site_fract_x
_atom_site_fract_y
_atom_site_fract_z
_atom_site_U_iso_or_equiv
_atom_site_adp_type
_atom_site_occupancy
_atom_site_symmetry_multiplicity
_atom_site_calc_flag
_atom_site_refinement_flags
Br1 Br 0.38130(4) 0.11211(5) 0.30784(3) 0.0541(2) Uani 1 1 d .
Mn1 Mn 0.45897(5) 0.51252(8) 0.38604(3) 0.0379(3) Uani 1 1 d .
S1 S 0.43326(8) 0.73432(13) 0.34852(5) 0.0399(4) Uani 1 1 d .
N1 N 0.3602(3) 0.5707(4) 0.42925(17) 0.0407(11) Uani 1 1 d .
N2 N 0.3671(3) 0.4434(4) 0.33756(17) 0.0403(10) Uani 1 1 d .
H13 H 0.3816 0.3561 0.3265 0.048 Uiso 1 1 calc R
O3 O 0.5838(3) 0.4134(5) 0.31378(19) 0.0731(14) Uani 1 1 d .
O2 O 0.5879(3) 0.6235(5) 0.4534(2) 0.0798(15) Uani 1 1 d .
O1 O 0.4794(3) 0.2400(4) 0.43919(17) 0.0707(13) Uani 1 1 d .
C4 C 0.2169(4) 0.5550(6) 0.4367(2) 0.0547(15) Uani 1 1 d .
H16 H 0.1682 0.5191 0.4244 0.066 Uiso 1 1 calc R
C8 C 0.3519(3) 0.6849(5) 0.3055(2) 0.0444(13) Uani 1 1 d .
H11A H 0.3003 0.7019 0.3221 0.053 Uiso 1 1 calc R
H11B H 0.3543 0.7425 0.2747 0.053 Uiso 1 1 calc R
C5 C 0.2887(3) 0.5217(5) 0.4125(2) 0.0403(13) Uani 1 1 d .
C6 C 0.2913(3) 0.4263(5) 0.3667(2) 0.0444(14) Uani 1 1 d .
H14A H 0.2864 0.3294 0.3780 0.053 Uiso 1 1 calc R
H14B H 0.2457 0.4469 0.3445 0.053 Uiso 1 1 calc R
C10 C 0.5837(3) 0.8434(6) 0.3314(2) 0.0478(14) Uani 1 1 d .
C9 C 0.5105(3) 0.7905(6) 0.3035(2) 0.0469(14) Uani 1 1 d .
H9A H 0.5256 0.7121 0.2817 0.056 Uiso 1 1 calc R
H9B H 0.4890 0.8646 0.2818 0.056 Uiso 1 1 calc R
C17 C 0.5368(4) 0.5827(6) 0.4275(2) 0.0490(14) Uani 1 1 d .
C7 C 0.3579(3) 0.5325(5) 0.2908(2) 0.0451(14) Uani 1 1 d .
H12A H 0.3097 0.5046 0.2723 0.054 Uiso 1 1 calc R
H12B H 0.4042 0.5188 0.2684 0.054 Uiso 1 1 calc R
C1 C 0.3606(4) 0.6570(6) 0.4704(2) 0.0537(15) Uani 1 1 d .
H19 H 0.4097 0.6935 0.4817 0.064 Uiso 1 1 calc R
C18 C 0.5359(3) 0.4571(6) 0.3411(2) 0.0457(14) Uani 1 1 d .
C16 C 0.4681(4) 0.3440(6) 0.4180(2) 0.0507(15) Uani 1 1 d .
C11 C 0.6578(4) 0.7795(7) 0.3251(3) 0.0651(18) Uani 1 1 d .
H4 H 0.6622 0.7002 0.3043 0.078 Uiso 1 1 calc R
C3 C 0.2177(4) 0.6421(7) 0.4792(3) 0.0693(19) Uani 1 1 d .
H17 H 0.1698 0.6657 0.4959 0.083 Uiso 1 1 calc R
C2 C 0.2908(4) 0.6929(7) 0.4961(2) 0.0671(18) Uani 1 1 d .
H18 H 0.2931 0.7511 0.5248 0.081 Uiso 1 1 calc R
C15 C 0.5782(4) 0.9607(7) 0.3632(3) 0.072(2) Uani 1 1 d .
H8 H 0.5286 1.0049 0.3680 0.087 Uiso 1 1 calc R
C13 C 0.7192(5) 0.9476(10) 0.3806(4) 0.097(3) Uani 1 1 d .
H6 H 0.7650 0.9823 0.3971 0.117 Uiso 1 1 calc R
C14 C 0.6462(6) 1.0114(8) 0.3874(3) 0.100(3) Uani 1 1 d .
H7 H 0.6422 1.0899 0.4087 0.120 Uiso 1 1 calc R
C12 C 0.7251(4) 0.8320(9) 0.3493(3) 0.087(2) Uani 1 1 d .
H5 H 0.7751 0.7889 0.3444 0.104 Uiso 1 1 calc R

loop_
_atom_site_aniso_label
_atom_site_aniso_U_11
_atom_site_aniso_U_22
_atom_site_aniso_U_33
_atom_site_aniso_U_23
_atom_site_aniso_U_13
_atom_site_aniso_U_12
Br1 0.0640(4) 0.0349(4) 0.0633(5) -0.0012(2) 0.0141(3) 0.0032(3)
Mn1 0.0398(5) 0.0352(5) 0.0386(5) -0.0024(3) -0.0046(4) 0.0025(4)
S1 0.0473(8) 0.0336(7) 0.0389(8) -0.0009(5) 0.0029(6) -0.0004(6)
N1 0.051(3) 0.035(2) 0.037(3) 0.0028(19) -0.002(2) -0.001(2)
N2 0.047(3) 0.030(2) 0.044(3) -0.0088(19) -0.004(2) 0.007(2)
O3 0.060(3) 0.087(4) 0.072(4) -0.007(2) 0.008(3) 0.020(3)
O2 0.071(3) 0.096(4) 0.071(4) -0.008(3) -0.030(3) -0.014(3)
O1 0.094(3) 0.051(3) 0.067(3) 0.015(2) -0.013(3) 0.014(2)
C4 0.052(4) 0.058(4) 0.054(4) 0.003(3) 0.006(3) 0.001(3)
C8 0.045(3) 0.040(3) 0.049(4) 0.003(2) -0.006(3) 0.005(3)
C5 0.042(3) 0.035(3) 0.044(3) 0.005(2) 0.000(3) 0.003(3)
C6 0.051(3) 0.034(3) 0.048(4) 0.002(2) -0.003(3) -0.005(3)
C10 0.045(3) 0.051(3) 0.048(4) 0.013(3) 0.005(3) -0.010(3)
C9 0.048(3) 0.047(3) 0.046(4) 0.002(2) 0.002(3) 0.002(3)
C17 0.049(3) 0.054(3) 0.043(4) -0.003(3) -0.003(3) -0.003(3)
C7 0.050(3) 0.048(3) 0.037(3) -0.009(2) -0.003(3) 0.004(3)
C1 0.072(4) 0.052(3) 0.037(4) -0.004(3) 0.000(3) 0.001(3)
C18 0.043(3) 0.048(3) 0.046(4) 0.000(3) -0.008(3) 0.009(3)
C16 0.054(4) 0.051(3) 0.047(4) -0.003(3) -0.006(3) 0.009(3)
C11 0.044(4) 0.077(5) 0.074(5) 0.009(4) -0.001(3) -0.006(3)
C3 0.069(5) 0.082(5) 0.057(5) 0.009(4) 0.021(4) 0.022(4)
C2 0.083(5) 0.069(5) 0.050(4) -0.011(3) 0.012(4) 0.010(4)
C15 0.064(4) 0.064(4) 0.089(6) -0.013(4) -0.016(4) -0.007(4)
C13 0.070(6) 0.115(7) 0.106(8) 0.021(6) -0.028(5) -0.032(6)
C14 0.098(7) 0.088(6) 0.113(8) -0.028(5) -0.032(6) -0.025(5)
C12 0.050(4) 0.094(6) 0.116(7) 0.023(5) -0.005(5) 0.001(4)

loop_
_atom_type_symbol
_atom_type_description
_atom_type_scat_dispersion_real
_atom_type_scat_dispersion_imag
_atom_type_scat_source
C C 0.0033 0.0016 'International Tables Vol C Tables 4.2.6.8 and 6.1.1.4'
H H 0.0000 0.0000 'International Tables Vol C Tables 4.2.6.8 and 6.1.1.4'
Br Br -0.2901 2.4595 'International Tables Vol C Tables 4.2.6.8 and 6.1.1.4'
Mn Mn 0.3368 0.7283 'International Tables Vol C Tables 4.2.6.8 and 6.1.1.4'
N N 0.0061 0.0033 'International Tables Vol C Tables 4.2.6.8 and 6.1.1.4'
O O 0.0106 0.0060 'International Tables Vol C Tables 4.2.6.8 and 6.1.1.4'
S S 0.1246 0.1234 'International Tables Vol C Tables 4.2.6.8 and 6.1.1.4'

loop_
_geom_angle_atom_site_label_1
_geom_angle_atom_site_label_2
_geom_angle_atom_site_label_3
_geom_angle
C17 Mn1 C18 89.6(3)
C17 Mn1 C16 89.6(3)
C18 Mn1 C16 89.0(3)
C17 Mn1 N1 98.0(2)
C18 Mn1 N1 172.1(2)
C16 Mn1 N1 93.0(2)
C17 Mn1 N2 176.7(2)
C18 Mn1 N2 91.6(2)
C16 Mn1 N2 93.5(2)
N1 Mn1 N2 80.65(18)
C17 Mn1 S1 92.61(19)
C18 Mn1 S1 96.81(18)
C16 Mn1 S1 173.8(2)
N1 Mn1 S1 81.01(12)
N2 Mn1 S1 84.23(12)
C9 S1 C8 101.5(3)
C9 S1 Mn1 113.81(18)
C8 S1 Mn1 99.08(17)
C5 N1 C1 118.3(5)
C5 N1 Mn1 115.3(3)
C1 N1 Mn1 126.4(4)
C6 N2 C7 113.4(4)
C6 N2 Mn1 110.1(3)
C7 N2 Mn1 112.9(3)
C6 N2 H13 106.7
C7 N2 H13 106.7
Mn1 N2 H13 106.7
C5 C4 C3 119.6(6)
C5 C4 H16 120.2
C3 C4 H16 120.2
C7 C8 S1 110.9(3)
C7 C8 H11A 109.5
S1 C8 H11A 109.5
C7 C8 H11B 109.5
S1 C8 H11B 109.5
H11A C8 H11B 108.0
N1 C5 C4 121.9(5)
N1 C5 C6 116.3(5)
C4 C5 C6 121.7(5)
N2 C6 C5 111.5(4)
N2 C6 H14A 109.3
C5 C6 H14A 109.3
N2 C6 H14B 109.3
C5 C6 H14B 109.3
H14A C6 H14B 108.0
C11 C10 C15 118.8(6)
C11 C10 C9 120.8(6)
C15 C10 C9 120.3(6)
C10 C9 S1 110.7(4)
C10 C9 H9A 109.5
S1 C9 H9A 109.5
C10 C9 H9B 109.5
S1 C9 H9B 109.5
H9A C9 H9B 108.1
O2 C17 Mn1 177.7(6)
N2 C7 C8 110.4(4)
N2 C7 H12A 109.6
C8 C7 H12A 109.6
N2 C7 H12B 109.6
C8 C7 H12B 109.6
H12A C7 H12B 108.1
N1 C1 C2 122.2(6)
N1 C1 H19 118.9
C2 C1 H19 118.9
O3 C18 Mn1 175.5(6)
O1 C16 Mn1 175.1(6)
C12 C11 C10 120.4(7)
C12 C11 H4 119.8
C10 C11 H4 119.8
C2 C3 C4 118.4(6)
C2 C3 H17 120.8
C4 C3 H17 120.8
C3 C2 C1 119.6(6)
C3 C2 H18 120.2
C1 C2 H18 120.2
C14 C15 C10 120.0(7)
C14 C15 H8 120.0
C10 C15 H8 120.0
C14 C13 C12 119.9(8)
C14 C13 H6 120.1
C12 C13 H6 120.1
C13 C14 C15 120.4(8)
C13 C14 H7 119.8
C15 C14 H7 119.8
C13 C12 C11 120.4(7)
C13 C12 H5 119.8
C11 C12 H5 119.8

loop_
_geom_bond_atom_site_label_1
_geom_bond_atom_site_label_2
_geom_bond_distance
Mn1 C17 1.806(6)
Mn1 C18 1.807(6)
Mn1 C16 1.811(6)
Mn1 N1 2.058(4)
Mn1 N2 2.081(4)
Mn1 S1 2.3617(15)
S1 C9 1.813(5)
S1 C8 1.813(5)
N1 C5 1.343(6)
N1 C1 1.349(7)
N2 C6 1.473(6)
N2 C7 1.490(7)
N2 H13 0.9100
O3 C18 1.141(6)
O2 C17 1.148(6)
O1 C16 1.147(6)
C4 C5 1.380(7)
C4 C3 1.382(9)
C4 H16 0.9300
C8 C7 1.500(7)
C8 H11A 0.9700
C8 H11B 0.9700
C5 C6 1.498(7)
C6 H14A 0.9700
C6 H14B 0.9700
C10 C11 1.376(8)
C10 C15 1.391(9)
C10 C9 1.498(8)
C9 H9A 0.9700
C9 H9B 0.9700
C7 H12A 0.9700
C7 H12B 0.9700
C1 C2 1.377(8)
C1 H19 0.9300
C11 C12 1.373(9)
C11 H4 0.9300
C3 C2 1.374(9)
C3 H17 0.9300
C2 H18 0.9300
C15 C14 1.376(10)
C15 H8 0.9300
C13 C14 1.363(11)
C13 C12 1.371(11)
C13 H6 0.9300
C14 H7 0.9300
C12 H5 0.9300
